data_4080231
loop_
_publ_author_name
'Roitershtein, Dmitrii M.'
'Vinogradov, Alexander A.'
'Vinogradov, Alexei A.'
'Lyssenko, Konstantin A.'
'Nelyubina, Yulia V.'
'Anan&#x2019;ev, Ivan V.'
'Nifant&#x2019;ev, Ilya E.'
'Yakovlev, Vladimir A.'
'Kostitsyna, Natalya N.'

_publ_section_title
;
 Di- and Triphenylacetates of Lanthanum and Neodymium. Synthesis,
 Structural Diversity, and Application in Diene Polymerization
;
_journal_issue 5
_journal_name_full Organometallics
_journal_page_first 1272
_journal_paper_doi 10.1021/om301020r
_journal_volume 32
_journal_year 2013
_chemical_formula_moiety 'C48 H50 Al2 O4'
_chemical_formula_sum 'C48 H50 Al2 O4'
_chemical_formula_weight 744.84
_chemical_name_systematic
; 
 ? 
;
_space_group_IT_number 61
_symmetry_cell_setting orthorhombic
_symmetry_space_group_name_Hall '-P 2ac 2ab'
_symmetry_space_group_name_H-M 'P b c a'
_atom_sites_solution_hydrogens geom
_atom_sites_solution_primary direct
_atom_sites_solution_secondary difmap
_audit_creation_method SHELXL-97
_cell_angle_alpha 90.00
_cell_angle_beta 90.00
_cell_angle_gamma 90.00
_cell_formula_units_Z 4
_cell_length_a 15.3405(7)
_cell_length_b 14.8579(7)
_cell_length_c 17.7921(8)
_cell_measurement_reflns_used 854
_cell_measurement_temperature 100(2)
_cell_measurement_theta_max 29
_cell_measurement_theta_min 3
_cell_volume 4055.3(3)
_computing_cell_refinement 'Bruker SAINT'
_computing_data_collection 'Bruker APEX II'
_computing_data_reduction 'Bruker SAINT'
_computing_molecular_graphics 'Bruker SHELXTL'
_computing_publication_material 'Bruker SHELXTL'
_computing_structure_refinement 'SHELXL-97 (Sheldrick, 1997)'
_computing_structure_solution 'SHELXS-97 (Sheldrick, 1997)'
_diffrn_ambient_temperature 100(2)
_diffrn_measured_fraction_theta_full 1.000
_diffrn_measured_fraction_theta_max 1.000
_diffrn_measurement_device_type 'Bruker APEX II CCD area detector''
_diffrn_measurement_method 'omega scans'
_diffrn_radiation_monochromator graphite
_diffrn_radiation_source 'fine-focus sealed tube'
_diffrn_radiation_type MoK\a
_diffrn_radiation_wavelength 0.71073
_diffrn_reflns_av_R_equivalents 0.0657
_diffrn_reflns_av_sigmaI/netI 0.0369
_diffrn_reflns_limit_h_max 20
_diffrn_reflns_limit_h_min -20
_diffrn_reflns_limit_k_max 20
_diffrn_reflns_limit_k_min -20
_diffrn_reflns_limit_l_max 24
_diffrn_reflns_limit_l_min -24
_diffrn_reflns_number 40456
_diffrn_reflns_theta_full 29.00
_diffrn_reflns_theta_max 29.00
_diffrn_reflns_theta_min 2.23
_exptl_absorpt_coefficient_mu 0.116
_exptl_absorpt_correction_T_max 0.980
_exptl_absorpt_correction_T_min 0.972
_exptl_absorpt_correction_type multi-scan
_exptl_absorpt_process_details SADABS
_exptl_crystal_colour colorless
_exptl_crystal_density_diffrn 1.220
_exptl_crystal_density_method 'not measured'
_exptl_crystal_description prism
_exptl_crystal_F_000 1584
_exptl_crystal_size_max 0.25
_exptl_crystal_size_mid 0.20
_exptl_crystal_size_min 0.18
_refine_diff_density_max 0.469
_refine_diff_density_min -0.305
_refine_diff_density_rms 0.053
_refine_ls_extinction_method none
_refine_ls_goodness_of_fit_ref 1.010
_refine_ls_hydrogen_treatment constr
_refine_ls_matrix_type full
_refine_ls_number_parameters 246
_refine_ls_number_reflns 5395
_refine_ls_number_restraints 0
_refine_ls_restrained_S_all 1.010
_refine_ls_R_factor_all 0.0708
_refine_ls_R_factor_gt 0.0439
_refine_ls_shift/su_max 0.009
_refine_ls_shift/su_mean 0.001
_refine_ls_structure_factor_coef Fsqd
_refine_ls_weighting_details 'calc w=1/[\s^2^(Fo^2^)+(0.0577P)^2^+2.0802P] where P=(Fo^2^+2Fc^2^)/3'
_refine_ls_weighting_scheme calc
_refine_ls_wR_factor_gt 0.1056
_refine_ls_wR_factor_ref 0.1244
_reflns_number_gt 3908
_reflns_number_total 5395
_reflns_threshold_expression I>2\s(I)
_cod_data_source_file om301020r_si_001.cif
_cod_data_source_block comp_14
_cod_depositor_comments
;
The following automatic conversions were performed:

'_symmetry_cell_setting' value 'Orthorhombic' changed to
'orthorhombic' according to
/home/saulius/struct/CIF-dictionaries/cif_core.dic dictionary named
'cif_core.dic' version 2.4.2 from 2011-04-26.

Automatic conversion script
Id: cif_fix_values 1891 2012-01-12 08:04:46Z andrius 
;
_cod_database_code 4080231

loop_
_symmetry_equiv_pos_as_xyz
'x, y, z'
'-x+1/2, -y, z+1/2'
'-x, y+1/2, -z+1/2'
'x+1/2, -y+1/2, -z'
'-x, -y, -z'
'x-1/2, y, -z-1/2'
'x, -y-1/2, z-1/2'
'-x-1/2, y-1/2, z'

loop_
_atom_site_label
_atom_site_type_symbol
_atom_site_fract_x
_atom_site_fract_y
_atom_site_fract_z
_atom_site_U_iso_or_equiv
_atom_site_adp_type
_atom_site_occupancy
_atom_site_symmetry_multiplicity
_atom_site_calc_flag
_atom_site_refinement_flags
Al1 Al -0.00518(3) 0.98583(3) 0.11960(2) 0.01555(11) Uani 1 1 d .
O1 O 0.04218(7) 0.90869(7) 0.05176(6) 0.0212(2) Uani 1 1 d .
O2 O 0.01672(7) 0.90682(7) -0.07062(6) 0.0210(2) Uani 1 1 d .
C1 C 0.04006(9) 0.86927(10) -0.01057(9) 0.0168(3) Uani 1 1 d .
C2 C 0.07497(10) 0.77246(10) -0.01641(8) 0.0168(3) Uani 1 1 d .
C4 C -0.12455(11) 0.94559(12) 0.13770(10) 0.0261(4) Uani 1 1 d .
H4A H -0.1231 0.8953 0.1742 0.031 Uiso 1 1 calc R
H4B H -0.1575 0.9955 0.1611 0.031 Uiso 1 1 calc R
C5 C -0.17390(11) 0.91442(12) 0.06710(10) 0.0268(4) Uani 1 1 d .
H5A H -0.2355 0.9053 0.0795 0.040 Uiso 1 1 calc R
H5B H -0.1488 0.8577 0.0490 0.040 Uiso 1 1 calc R
H5C H -0.1688 0.9604 0.0278 0.040 Uiso 1 1 calc R
C6 C 0.08389(12) 1.00652(12) 0.19607(10) 0.0289(4) Uani 1 1 d .
H6A H 0.1161 1.0617 0.1820 0.035 Uiso 1 1 calc R
H6B H 0.0537 1.0192 0.2441 0.035 Uiso 1 1 calc R
C7 C 0.14943(17) 0.93398(17) 0.21043(16) 0.0639(8) Uani 1 1 d .
H7A H 0.1886 0.9527 0.2510 0.096 Uiso 1 1 calc R
H7B H 0.1834 0.9232 0.1647 0.096 Uiso 1 1 calc R
H7C H 0.1192 0.8785 0.2250 0.096 Uiso 1 1 calc R
C11 C 0.16169(11) 0.79014(11) -0.05882(9) 0.0227(3) Uani 1 1 d .
C12 C 0.17623(13) 0.76060(15) -0.13136(10) 0.0342(4) Uani 1 1 d .
H12A H 0.1348 0.7230 -0.1557 0.041 Uiso 1 1 calc R
C13 C 0.25238(14) 0.78645(18) -0.16876(11) 0.0499(7) Uani 1 1 d .
H13A H 0.2629 0.7654 -0.2184 0.060 Uiso 1 1 calc R
C14 C 0.31217(13) 0.84193(19) -0.13463(13) 0.0527(7) Uani 1 1 d .
H14A H 0.3625 0.8609 -0.1613 0.063 Uiso 1 1 calc R
C15 C 0.29910(12) 0.86984(15) -0.06208(14) 0.0432(5) Uani 1 1 d .
H15A H 0.3413 0.9066 -0.0379 0.052 Uiso 1 1 calc R
C16 C 0.22413(11) 0.84431(12) -0.02405(11) 0.0297(4) Uani 1 1 d .
H16A H 0.2152 0.8639 0.0262 0.036 Uiso 1 1 calc R
C21 C 0.01249(11) 0.70977(10) -0.05934(8) 0.0195(3) Uani 1 1 d .
C22 C 0.03522(13) 0.61878(11) -0.06438(10) 0.0295(4) Uani 1 1 d .
H22A H 0.0877 0.5985 -0.0417 0.035 Uiso 1 1 calc R
C23 C -0.01741(15) 0.55778(12) -0.10176(11) 0.0381(5) Uani 1 1 d .
H23A H -0.0005 0.4964 -0.1048 0.046 Uiso 1 1 calc R
C24 C -0.09443(14) 0.58561(12) -0.13468(11) 0.0349(4) Uani 1 1 d .
H24A H -0.1303 0.5438 -0.1607 0.042 Uiso 1 1 calc R
C25 C -0.11866(13) 0.67504(12) -0.12935(10) 0.0303(4) Uani 1 1 d .
H25A H -0.1718 0.6947 -0.1514 0.036 Uiso 1 1 calc R
C26 C -0.06561(11) 0.73646(11) -0.09188(9) 0.0231(3) Uani 1 1 d .
H26A H -0.0832 0.7976 -0.0885 0.028 Uiso 1 1 calc R
C31 C 0.09030(10) 0.73135(10) 0.06162(8) 0.0176(3) Uani 1 1 d .
C32 C 0.16730(11) 0.68621(11) 0.07933(9) 0.0223(3) Uani 1 1 d .
H32A H 0.2134 0.6840 0.0437 0.027 Uiso 1 1 calc R
C33 C 0.17703(12) 0.64448(11) 0.14872(10) 0.0278(4) Uani 1 1 d .
H33A H 0.2295 0.6134 0.1601 0.033 Uiso 1 1 calc R
C34 C 0.11082(12) 0.64792(12) 0.20130(10) 0.0293(4) Uani 1 1 d .
H34A H 0.1178 0.6196 0.2488 0.035 Uiso 1 1 calc R
C35 C 0.03455(12) 0.69274(12) 0.18442(9) 0.0262(4) Uani 1 1 d .
H35A H -0.0107 0.6961 0.2208 0.031 Uiso 1 1 calc R
C36 C 0.02356(11) 0.73294(11) 0.11458(9) 0.0212(3) Uani 1 1 d .
H36A H -0.0300 0.7618 0.1029 0.025 Uiso 1 1 calc R

loop_
_atom_site_aniso_label
_atom_site_aniso_U_11
_atom_site_aniso_U_22
_atom_site_aniso_U_33
_atom_site_aniso_U_23
_atom_site_aniso_U_13
_atom_site_aniso_U_12
Al1 0.0174(2) 0.0143(2) 0.0150(2) 0.00019(16) -0.00082(17) -0.00039(17)
O1 0.0222(6) 0.0165(5) 0.0248(6) -0.0044(4) 0.0003(5) 0.0023(4)
O2 0.0233(6) 0.0141(5) 0.0257(6) 0.0019(4) -0.0034(5) 0.0021(4)
C1 0.0124(6) 0.0136(7) 0.0243(8) 0.0005(6) 0.0011(6) -0.0014(5)
C2 0.0182(7) 0.0139(7) 0.0182(7) 0.0010(6) 0.0020(6) 0.0031(5)
C4 0.0240(8) 0.0270(9) 0.0273(9) -0.0032(7) 0.0045(7) -0.0049(7)
C5 0.0213(8) 0.0255(8) 0.0336(9) 0.0003(7) -0.0034(7) -0.0051(7)
C6 0.0295(9) 0.0300(9) 0.0273(9) -0.0007(7) -0.0104(7) -0.0005(7)
C7 0.0608(16) 0.0492(14) 0.0819(19) -0.0196(13) -0.0512(14) 0.0235(12)
C11 0.0209(8) 0.0229(8) 0.0244(8) 0.0084(6) 0.0043(6) 0.0101(6)
C12 0.0309(9) 0.0495(12) 0.0223(8) 0.0092(8) 0.0028(7) 0.0193(9)
C13 0.0380(11) 0.0858(18) 0.0259(10) 0.0235(11) 0.0129(9) 0.0342(12)
C14 0.0219(9) 0.0836(18) 0.0525(14) 0.0435(13) 0.0126(9) 0.0190(11)
C15 0.0209(9) 0.0468(12) 0.0618(14) 0.0267(11) 0.0049(9) 0.0042(8)
C16 0.0207(8) 0.0275(9) 0.0408(10) 0.0090(8) 0.0052(7) 0.0046(7)
C21 0.0273(8) 0.0150(7) 0.0162(7) -0.0016(5) 0.0002(6) 0.0016(6)
C22 0.0435(10) 0.0177(8) 0.0272(9) -0.0040(7) -0.0108(8) 0.0076(7)
C23 0.0637(14) 0.0159(8) 0.0347(10) -0.0057(7) -0.0139(10) 0.0035(8)
C24 0.0507(12) 0.0234(9) 0.0306(9) -0.0048(7) -0.0108(9) -0.0074(8)
C25 0.0340(9) 0.0252(9) 0.0317(9) -0.0007(7) -0.0101(8) -0.0046(7)
C26 0.0259(8) 0.0165(7) 0.0269(8) -0.0010(6) -0.0027(7) 0.0007(6)
C31 0.0223(7) 0.0117(6) 0.0189(7) -0.0002(5) -0.0027(6) -0.0017(6)
C32 0.0233(8) 0.0172(7) 0.0263(8) 0.0000(6) -0.0028(6) 0.0016(6)
C33 0.0311(9) 0.0204(8) 0.0319(9) 0.0039(7) -0.0130(7) -0.0014(7)
C34 0.0412(10) 0.0228(8) 0.0238(8) 0.0065(7) -0.0113(8) -0.0133(7)
C35 0.0328(9) 0.0263(8) 0.0194(8) 0.0005(6) 0.0000(7) -0.0128(7)
C36 0.0229(7) 0.0185(7) 0.0224(8) 0.0009(6) -0.0008(6) -0.0049(6)

loop_
_atom_type_symbol
_atom_type_description
_atom_type_scat_dispersion_real
_atom_type_scat_dispersion_imag
_atom_type_scat_source
C C 0.0033 0.0016 'International Tables Vol C Tables 4.2.6.8 and 6.1.1.4'
H H 0.0000 0.0000 'International Tables Vol C Tables 4.2.6.8 and 6.1.1.4'
O O 0.0106 0.0060 'International Tables Vol C Tables 4.2.6.8 and 6.1.1.4'
Al Al 0.0645 0.0514 'International Tables Vol C Tables 4.2.6.8 and 6.1.1.4'

loop_
_geom_angle_atom_site_label_1
_geom_angle_atom_site_label_2
_geom_angle_atom_site_label_3
_geom_angle
_geom_angle_site_symmetry_1
_geom_angle_site_symmetry_3
O1 Al1 O2 105.84(6) . 5_575
O1 Al1 C6 106.41(7) . .
O2 Al1 C6 105.24(7) 5_575 .
O1 Al1 C4 106.94(7) . .
O2 Al1 C4 104.78(7) 5_575 .
C6 Al1 C4 126.11(8) . .
C1 O1 Al1 150.66(11) . .
C1 O2 Al1 145.15(11) . 5_575
O1 C1 O2 123.46(14) . .
O1 C1 C2 119.15(13) . .
O2 C1 C2 117.17(13) . .
C31 C2 C1 111.37(12) . .
C31 C2 C21 107.66(12) . .
C1 C2 C21 112.49(12) . .
C31 C2 C11 112.07(12) . .
C1 C2 C11 99.96(12) . .
C21 C2 C11 113.27(13) . .
C5 C4 Al1 114.77(12) . .
C5 C4 H4A 108.6 . .
Al1 C4 H4A 108.6 . .
C5 C4 H4B 108.6 . .
Al1 C4 H4B 108.6 . .
H4A C4 H4B 107.6 . .
C4 C5 H5A 109.5 . .
C4 C5 H5B 109.5 . .
H5A C5 H5B 109.5 . .
C4 C5 H5C 109.5 . .
H5A C5 H5C 109.5 . .
H5B C5 H5C 109.5 . .
C7 C6 Al1 118.42(14) . .
C7 C6 H6A 107.7 . .
Al1 C6 H6A 107.7 . .
C7 C6 H6B 107.7 . .
Al1 C6 H6B 107.7 . .
H6A C6 H6B 107.1 . .
C6 C7 H7A 109.5 . .
C6 C7 H7B 109.5 . .
H7A C7 H7B 109.5 . .
C6 C7 H7C 109.5 . .
H7A C7 H7C 109.5 . .
H7B C7 H7C 109.5 . .
C12 C11 C16 119.11(17) . .
C12 C11 C2 122.61(16) . .
C16 C11 C2 118.07(15) . .
C11 C12 C13 119.5(2) . .
C11 C12 H12A 120.3 . .
C13 C12 H12A 120.3 . .
C14 C13 C12 120.8(2) . .
C14 C13 H13A 119.6 . .
C12 C13 H13A 119.6 . .
C13 C14 C15 119.99(19) . .
C13 C14 H14A 120.0 . .
C15 C14 H14A 120.0 . .
C14 C15 C16 119.9(2) . .
C14 C15 H15A 120.1 . .
C16 C15 H15A 120.1 . .
C15 C16 C11 120.69(19) . .
C15 C16 H16A 119.7 . .
C11 C16 H16A 119.7 . .
C26 C21 C22 117.67(15) . .
C26 C21 C2 124.85(14) . .
C22 C21 C2 117.47(14) . .
C23 C22 C21 121.21(17) . .
C23 C22 H22A 119.4 . .
C21 C22 H22A 119.4 . .
C22 C23 C24 120.42(17) . .
C22 C23 H23A 119.8 . .
C24 C23 H23A 119.8 . .
C25 C24 C23 119.22(17) . .
C25 C24 H24A 120.4 . .
C23 C24 H24A 120.4 . .
C24 C25 C26 120.35(17) . .
C24 C25 H25A 119.8 . .
C26 C25 H25A 119.8 . .
C21 C26 C25 121.11(16) . .
C21 C26 H26A 119.4 . .
C25 C26 H26A 119.4 . .
C36 C31 C32 118.58(14) . .
C36 C31 C2 119.53(14) . .
C32 C31 C2 121.71(14) . .
C31 C32 C33 120.43(16) . .
C31 C32 H32A 119.8 . .
C33 C32 H32A 119.8 . .
C34 C33 C32 120.40(16) . .
C34 C33 H33A 119.8 . .
C32 C33 H33A 119.8 . .
C33 C34 C35 119.59(16) . .
C33 C34 H34A 120.2 . .
C35 C34 H34A 120.2 . .
C34 C35 C36 120.36(17) . .
C34 C35 H35A 119.8 . .
C36 C35 H35A 119.8 . .
C31 C36 C35 120.60(16) . .
C31 C36 H36A 119.7 . .
C35 C36 H36A 119.7 . .

loop_
_geom_bond_atom_site_label_1
_geom_bond_atom_site_label_2
_geom_bond_distance
_geom_bond_site_symmetry_2
Al1 O1 1.8161(12) .
Al1 O2 1.8261(12) 5_575
Al1 C6 1.9526(17) .
Al1 C4 1.9531(17) .
O1 C1 1.2546(18) .
O2 C1 1.2573(18) .
O2 Al1 1.8261(12) 5_575
C1 C2 1.538(2) .
C2 C31 1.535(2) .
C2 C21 1.539(2) .
C2 C11 1.552(2) .
C4 C5 1.538(2) .
C4 H4A 0.9900 .
C4 H4B 0.9900 .
C5 H5A 0.9800 .
C5 H5B 0.9800 .
C5 H5C 0.9800 .
C6 C7 1.496(3) .
C6 H6A 0.9900 .
C6 H6B 0.9900 .
C7 H7A 0.9800 .
C7 H7B 0.9800 .
C7 H7C 0.9800 .
C11 C12 1.381(2) .
C11 C16 1.396(3) .
C12 C13 1.398(3) .
C12 H12A 0.9500 .
C13 C14 1.375(4) .
C13 H13A 0.9500 .
C14 C15 1.371(3) .
C14 H14A 0.9500 .
C15 C16 1.387(3) .
C15 H15A 0.9500 .
C16 H16A 0.9500 .
C21 C26 1.388(2) .
C21 C22 1.399(2) .
C22 C23 1.384(3) .
C22 H22A 0.9500 .
C23 C24 1.382(3) .
C23 H23A 0.9500 .
C24 C25 1.383(3) .
C24 H24A 0.9500 .
C25 C26 1.393(2) .
C25 H25A 0.9500 .
C26 H26A 0.9500 .
C31 C36 1.392(2) .
C31 C32 1.394(2) .
C32 C33 1.390(2) .
C32 H32A 0.9500 .
C33 C34 1.382(3) .
C33 H33A 0.9500 .
C34 C35 1.379(3) .
C34 H34A 0.9500 .
C35 C36 1.389(2) .
C35 H35A 0.9500 .
C36 H36A 0.9500 .

loop_
_geom_torsion_atom_site_label_1
_geom_torsion_atom_site_label_2
_geom_torsion_atom_site_label_3
_geom_torsion_atom_site_label_4
_geom_torsion
_geom_torsion_site_symmetry_1
O2 Al1 O1 C1 -57.3(2) 5_575
C6 Al1 O1 C1 -168.9(2) .
C4 Al1 O1 C1 54.0(2) .
Al1 O1 C1 O2 40.7(3) .
Al1 O1 C1 C2 -144.78(17) .
Al1 O2 C1 O1 23.9(3) 5_575
Al1 O2 C1 C2 -150.74(14) 5_575
O1 C1 C2 C31 12.07(19) .
O2 C1 C2 C31 -173.06(13) .
O1 C1 C2 C21 133.05(14) .
O2 C1 C2 C21 -52.08(18) .
O1 C1 C2 C11 -106.50(15) .
O2 C1 C2 C11 68.37(16) .
O1 Al1 C4 C5 -40.75(14) .
O2 Al1 C4 C5 71.31(14) 5_575
C6 Al1 C4 C5 -166.75(12) .
O1 Al1 C6 C7 -28.1(2) .
O2 Al1 C6 C7 -140.09(19) 5_575
C4 Al1 C6 C7 98.2(2) .
C31 C2 C11 C12 129.02(16) .
C1 C2 C11 C12 -112.92(17) .
C21 C2 C11 C12 7.0(2) .
C31 C2 C11 C16 -56.33(18) .
C1 C2 C11 C16 61.73(17) .
C21 C2 C11 C16 -178.38(14) .
C16 C11 C12 C13 -0.9(3) .
C2 C11 C12 C13 173.75(16) .
C11 C12 C13 C14 -1.0(3) .
C12 C13 C14 C15 2.5(3) .
C13 C14 C15 C16 -2.0(3) .
C14 C15 C16 C11 0.2(3) .
C12 C11 C16 C15 1.3(3) .
C2 C11 C16 C15 -173.57(15) .
C31 C2 C21 C26 125.10(16) .
C1 C2 C21 C26 2.0(2) .
C11 C2 C21 C26 -110.42(17) .
C31 C2 C21 C22 -53.34(18) .
C1 C2 C21 C22 -176.42(14) .
C11 C2 C21 C22 71.14(18) .
C26 C21 C22 C23 1.2(3) .
C2 C21 C22 C23 179.80(17) .
C21 C22 C23 C24 -0.5(3) .
C22 C23 C24 C25 -0.5(3) .
C23 C24 C25 C26 0.6(3) .
C22 C21 C26 C25 -1.1(3) .
C2 C21 C26 C25 -179.55(15) .
C24 C25 C26 C21 0.2(3) .
C1 C2 C31 C36 52.14(18) .
C21 C2 C31 C36 -71.62(17) .
C11 C2 C31 C36 163.18(14) .
C1 C2 C31 C32 -132.75(15) .
C21 C2 C31 C32 103.48(16) .
C11 C2 C31 C32 -21.7(2) .
C36 C31 C32 C33 -0.5(2) .
C2 C31 C32 C33 -175.67(14) .
C31 C32 C33 C34 -0.6(2) .
C32 C33 C34 C35 0.3(3) .
C33 C34 C35 C36 1.1(3) .
C32 C31 C36 C35 1.9(2) .
C2 C31 C36 C35 177.20(14) .
C34 C35 C36 C31 -2.2(2) .
